data_2223455
loop_
_publ_author_name
'Jia, Maomao'
'Liu, Xianlin'
'Miao, Jing'
'Xiong, Wei'
'Chen, Zilu'

_publ_section_title
;
 4,4'-Bipyridinium 1,4-phenylenediacetate
;
_journal_coeditor_code JH2103
_journal_issue 10
_journal_name_full 'Acta Crystallographica Section E'
_journal_page_first o2490
_journal_paper_doi 10.1107/S1600536809036836
_journal_volume 65
_journal_year 2009
_chemical_formula_iupac 'C10 H10 N2 2+ , C10 H8 O4 2-'
_chemical_formula_moiety 'C10 H10 N2 2+ , C10 H8 O4 2-'
_chemical_formula_sum 'C20 H18 N2 O4'
_chemical_formula_weight 350.36
_chemical_name_systematic
;
4,4'-Bipyridinium 1,4-phenylenediacetate
;
_space_group_IT_number 2
_symmetry_cell_setting triclinic
_symmetry_space_group_name_Hall '-P 1'
_symmetry_space_group_name_H-M 'P -1'
_atom_sites_solution_hydrogens geom
_atom_sites_solution_primary direct
_atom_sites_solution_secondary difmap
_audit_creation_method SHELXL97
_cell_angle_alpha 99.618(9)
_cell_angle_beta 93.672(9)
_cell_angle_gamma 97.373(8)
_cell_formula_units_Z 1
_cell_length_a 4.579(3)
_cell_length_b 6.950(5)
_cell_length_c 13.859(10)
_cell_measurement_reflns_used 736
_cell_measurement_temperature 296(2)
_cell_measurement_theta_max 23.77
_cell_measurement_theta_min 2.99
_cell_volume 429.6(5)
_computing_cell_refinement 'SAINT (Bruker, 2004)'
_computing_data_collection 'SMART (Bruker, 2004)'
_computing_data_reduction 'SAINT (Bruker, 2004)'
_computing_molecular_graphics 'SHELXTL (Sheldrick, 2008)'
_computing_publication_material 'SHELXTL (Sheldrick, 2008)'
_computing_structure_refinement 'SHELXL97 (Sheldrick, 2008)'
_computing_structure_solution 'SHELXS97 (Sheldrick, 2008)'
_diffrn_ambient_temperature 296(2)
_diffrn_measured_fraction_theta_full 0.982
_diffrn_measured_fraction_theta_max 0.982
_diffrn_measurement_device_type 'Bruker SMART CCD area detector'
_diffrn_measurement_method '\f and \w'
_diffrn_radiation_monochromator graphite
_diffrn_radiation_source 'fine-focus sealed tube'
_diffrn_radiation_type MoK\a
_diffrn_radiation_wavelength 0.71073
_diffrn_reflns_av_R_equivalents 0.0135
_diffrn_reflns_av_sigmaI/netI 0.0275
_diffrn_reflns_limit_h_max 5
_diffrn_reflns_limit_h_min -5
_diffrn_reflns_limit_k_max 7
_diffrn_reflns_limit_k_min -8
_diffrn_reflns_limit_l_max 16
_diffrn_reflns_limit_l_min -10
_diffrn_reflns_number 2241
_diffrn_reflns_theta_full 25.00
_diffrn_reflns_theta_max 25.00
_diffrn_reflns_theta_min 3.00
_exptl_absorpt_coefficient_mu 0.096
_exptl_absorpt_correction_T_max 0.9830
_exptl_absorpt_correction_T_min 0.9765
_exptl_absorpt_correction_type multi-scan
_exptl_absorpt_process_details '(SADABS; Bruker, 1998)'
_exptl_crystal_colour colourless
_exptl_crystal_density_diffrn 1.354
_exptl_crystal_density_method 'not measured'
_exptl_crystal_description block
_exptl_crystal_F_000 184
_exptl_crystal_size_max 0.25
_exptl_crystal_size_mid 0.20
_exptl_crystal_size_min 0.18
_refine_diff_density_max 0.406
_refine_diff_density_min -0.246
_refine_ls_extinction_method none
_refine_ls_goodness_of_fit_ref 1.072
_refine_ls_hydrogen_treatment constr
_refine_ls_matrix_type full
_refine_ls_number_parameters 118
_refine_ls_number_reflns 1499
_refine_ls_number_restraints 0
_refine_ls_restrained_S_all 1.072
_refine_ls_R_factor_all 0.0812
_refine_ls_R_factor_gt 0.0583
_refine_ls_shift/su_max 0.000
_refine_ls_shift/su_mean 0.000
_refine_ls_structure_factor_coef Fsqd
_refine_ls_weighting_details 'calc w = 1/[\s^2^(Fo^2^)+(0.0979P)^2^+0.1429P] where P=(Fo^2^+2Fc^2^)/3'
_refine_ls_weighting_scheme calc
_refine_ls_wR_factor_gt 0.1712
_refine_ls_wR_factor_ref 0.1929
_reflns_number_gt 1052
_reflns_number_total 1499
_reflns_threshold_expression I>2\s(I)
_cod_data_source_file jh2103.cif
_cod_data_source_block I
_cod_database_code 2223455
_cod_database_fobs_code 2223455

loop_
_symmetry_equiv_pos_as_xyz
'x, y, z'
'-x, -y, -z'

loop_
_atom_site_type_symbol
_atom_site_label
_atom_site_fract_x
_atom_site_fract_y
_atom_site_fract_z
_atom_site_U_iso_or_equiv
_atom_site_adp_type
_atom_site_calc_flag
_atom_site_refinement_flags
_atom_site_occupancy
_atom_site_disorder_assembly
_atom_site_disorder_group
O O2 0.6746(5) 0.5442(3) 0.19005(15) 0.0691(7) Uani d . 1 . .
O O1 0.7402(6) 0.3340(3) 0.28869(16) 0.0812(8) Uani d . 1 . .
N N1 0.3813(5) 0.7303(4) 0.32281(18) 0.0628(7) Uani d . 1 . .
H H1 0.4734 0.6645 0.2794 0.075 Uiso calc R 1 . .
C C8 0.0807(6) 0.9428(4) 0.46281(19) 0.0511(7) Uani d . 1 . .
C C4 0.6539(6) -0.0571(4) 0.0761(2) 0.0568(8) Uani d . 1 . .
H H4 0.7572 -0.0977 0.1273 0.068 Uiso calc R 1 . .
C C5 0.4446(7) -0.1901(4) 0.0152(2) 0.0583(8) Uani d . 1 . .
H H5 0.4078 -0.3191 0.0262 0.070 Uiso calc R 1 . .
C C3 0.7125(6) 0.1349(4) 0.06220(19) 0.0522(7) Uani d . 1 . .
C C7 0.1869(7) 0.7720(4) 0.4784(2) 0.0644(8) Uani d . 1 . .
H H7 0.1595 0.7255 0.5367 0.077 Uiso calc R 1 . .
C C9 0.1311(8) 1.0030(5) 0.3742(2) 0.0709(9) Uani d . 1 . .
H H9 0.0632 1.1163 0.3597 0.085 Uiso calc R 1 . .
C C6 0.3343(7) 0.6709(4) 0.4066(2) 0.0689(9) Uani d . 1 . .
H H6 0.4032 0.5558 0.4179 0.083 Uiso calc R 1 . .
C C2 0.9333(7) 0.2827(5) 0.1320(2) 0.0642(8) Uani d . 1 . .
H H2A 1.0804 0.2150 0.1606 0.077 Uiso calc R 1 . .
H H2B 1.0338 0.3765 0.0963 0.077 Uiso calc R 1 . .
C C1 0.7762(6) 0.3900(4) 0.2123(2) 0.0524(7) Uani d . 1 . .
C C10 0.2832(7) 0.8930(5) 0.3077(2) 0.0739(10) Uani d . 1 . .
H H10 0.3182 0.9365 0.2490 0.089 Uiso calc R 1 . .

loop_
_atom_site_aniso_label
_atom_site_aniso_U_11
_atom_site_aniso_U_22
_atom_site_aniso_U_33
_atom_site_aniso_U_12
_atom_site_aniso_U_13
_atom_site_aniso_U_23
O2 0.0924(16) 0.0590(13) 0.0641(14) 0.0268(11) 0.0119(11) 0.0198(10)
O1 0.119(2) 0.0764(15) 0.0619(14) 0.0402(14) 0.0238(13) 0.0264(12)
N1 0.0687(16) 0.0644(16) 0.0565(15) 0.0193(12) 0.0133(12) 0.0033(12)
C8 0.0531(16) 0.0494(15) 0.0509(16) 0.0097(12) 0.0035(12) 0.0074(12)
C4 0.0694(18) 0.0581(17) 0.0498(16) 0.0235(14) 0.0140(14) 0.0151(13)
C5 0.0774(19) 0.0476(16) 0.0568(17) 0.0191(14) 0.0214(15) 0.0157(13)
C3 0.0563(16) 0.0547(16) 0.0487(15) 0.0168(13) 0.0214(12) 0.0049(12)
C7 0.085(2) 0.0583(18) 0.0566(18) 0.0252(15) 0.0140(15) 0.0156(14)
C9 0.094(2) 0.066(2) 0.066(2) 0.0364(17) 0.0240(17) 0.0240(15)
C6 0.092(2) 0.0569(18) 0.065(2) 0.0303(17) 0.0141(17) 0.0125(15)
C2 0.0603(17) 0.0675(19) 0.0650(19) 0.0138(15) 0.0152(14) 0.0048(15)
C1 0.0589(16) 0.0480(15) 0.0503(16) 0.0081(13) 0.0052(13) 0.0081(12)
C10 0.095(2) 0.076(2) 0.063(2) 0.0354(19) 0.0246(18) 0.0229(16)

loop_
_atom_type_symbol
_atom_type_description
_atom_type_scat_dispersion_real
_atom_type_scat_dispersion_imag
_atom_type_scat_source
C C 0.0033 0.0016 'International Tables Vol C Tables 4.2.6.8 and 6.1.1.4'
H H 0.0000 0.0000 'International Tables Vol C Tables 4.2.6.8 and 6.1.1.4'
N N 0.0061 0.0033 'International Tables Vol C Tables 4.2.6.8 and 6.1.1.4'
O O 0.0106 0.0060 'International Tables Vol C Tables 4.2.6.8 and 6.1.1.4'

loop_
_geom_angle_atom_site_label_1
_geom_angle_atom_site_label_2
_geom_angle_atom_site_label_3
_geom_angle_site_symmetry_1
_geom_angle_site_symmetry_3
_geom_angle
_geom_angle_publ_flag
C10 N1 C6 . . 117.9(3) ?
C10 N1 H1 . . 121.0 ?
C6 N1 H1 . . 121.0 ?
C7 C8 C9 . . 116.8(3) ?
C7 C8 C8 . 2_576 122.0(3) ?
C9 C8 C8 . 2_576 121.3(3) ?
C3 C4 C5 . . 120.9(3) ?
C3 C4 H4 . . 119.5 ?
C5 C4 H4 . . 119.5 ?
C4 C5 C3 . 2_655 121.1(3) ?
C4 C5 H5 . . 119.5 ?
C3 C5 H5 2_655 . 119.5 ?
C4 C3 C5 . 2_655 118.0(3) ?
C4 C3 C2 . . 120.7(3) ?
C5 C3 C2 2_655 . 121.3(3) ?
C8 C7 C6 . . 119.6(3) ?
C8 C7 H7 . . 120.2 ?
C6 C7 H7 . . 120.2 ?
C10 C9 C8 . . 119.3(3) ?
C10 C9 H9 . . 120.4 ?
C8 C9 H9 . . 120.4 ?
N1 C6 C7 . . 122.9(3) ?
N1 C6 H6 . . 118.5 ?
C7 C6 H6 . . 118.5 ?
C1 C2 C3 . . 109.8(2) ?
C1 C2 H2A . . 109.7 ?
C3 C2 H2A . . 109.7 ?
C1 C2 H2B . . 109.7 ?
C3 C2 H2B . . 109.7 ?
H2A C2 H2B . . 108.2 ?
O1 C1 O2 . . 123.0(3) ?
O1 C1 C2 . . 123.0(3) ?
O2 C1 C2 . . 113.9(3) ?
N1 C10 C9 . . 123.5(3) ?
N1 C10 H10 . . 118.3 ?
C9 C10 H10 . . 118.3 ?

loop_
_geom_bond_atom_site_label_1
_geom_bond_atom_site_label_2
_geom_bond_site_symmetry_2
_geom_bond_distance
_geom_bond_publ_flag
O2 C1 . 1.296(3) ?
O1 C1 . 1.202(3) ?
N1 C10 . 1.312(4) ?
N1 C6 . 1.317(4) ?
N1 H1 . 0.8600 ?
C8 C7 . 1.383(4) ?
C8 C9 . 1.386(4) ?
C8 C8 2_576 1.488(5) ?
C4 C3 . 1.375(4) ?
C4 C5 . 1.375(4) ?
C4 H4 . 0.9300 ?
C5 C3 2_655 1.388(4) ?
C5 H5 . 0.9300 ?
C3 C5 2_655 1.388(4) ?
C3 C2 . 1.513(4) ?
C7 C6 . 1.383(4) ?
C7 H7 . 0.9300 ?
C9 C10 . 1.379(4) ?
C9 H9 . 0.9300 ?
C6 H6 . 0.9300 ?
C2 C1 . 1.508(4) ?
C2 H2A . 0.9700 ?
C2 H2B . 0.9700 ?
C10 H10 . 0.9300 ?

loop_
_geom_hbond_atom_site_label_D
_geom_hbond_atom_site_label_H
_geom_hbond_atom_site_label_A
_geom_hbond_site_symmetry_A
_geom_hbond_distance_DH
_geom_hbond_distance_HA
_geom_hbond_distance_DA
_geom_hbond_angle_DHA
_geom_hbond_publ_flag
N1 H1 O2 . 0.86 1.75 2.613(3) 176.4 y

loop_
_geom_torsion_atom_site_label_1
_geom_torsion_atom_site_label_2
_geom_torsion_atom_site_label_3
_geom_torsion_atom_site_label_4
_geom_torsion_site_symmetry_1
_geom_torsion_site_symmetry_2
_geom_torsion_site_symmetry_3
_geom_torsion_site_symmetry_4
_geom_torsion
_geom_torsion_publ_flag
C3 C4 C5 C3 . . . 2_655 0.3(4) ?
C5 C4 C3 C5 . . . 2_655 -0.3(4) ?
C5 C4 C3 C2 . . . . 177.3(2) ?
C9 C8 C7 C6 . . . . -0.2(5) ?
C8 C8 C7 C6 2_576 . . . 179.7(3) ?
C7 C8 C9 C10 . . . . -0.5(5) ?
C8 C8 C9 C10 2_576 . . . 179.6(3) ?
C10 N1 C6 C7 . . . . 0.1(5) ?
C8 C7 C6 N1 . . . . 0.4(5) ?
C4 C3 C2 C1 . . . . -92.6(3) ?
C5 C3 C2 C1 2_655 . . . 85.0(3) ?
C3 C2 C1 O1 . . . . 90.7(4) ?
C3 C2 C1 O2 . . . . -87.0(3) ?
C6 N1 C10 C9 . . . . -0.8(5) ?
C8 C9 C10 N1 . . . . 1.0(6) ?
